data_4309868
loop_
_publ_author_name
'H\'el\`ene Casellas'
'Patrick Gamez'
'Jan Reedijk'
'Ilpo Mutikainen'
'Urho Turpeinen'
'Norberto Masciocchi'
'Simona Galli'
'Angelo Sironi'

_publ_section_title
;
Moisture-Triggered 1,3,5-Triazine-Based CuII Molecular Switch: a Combined
X-ray Single-Crystal and Powder Diffraction Study
;
_journal_name_full 'Inorganic Chemistry'
_journal_page_first 7918
_journal_page_last 7924
_journal_paper_doi 10.1021/ic0509231
_journal_volume 44
_journal_year 2005
_chemical_formula_moiety
;
[(opytrizediam)Cu3(NO3)5](NO3)(H2O)
;
_chemical_formula_sum 'C48 H40 Cu3 N26 O19'
_chemical_formula_weight 1475.67
_chemical_name_common 'Copper Complex, Hydrated Phase'
_chemical_name_systematic
;
 pentranitrato-opytrizediam-tricopper(ii) nitrate monohydrate
;
_space_group_IT_number 14
_symmetry_cell_setting monoclinic
_symmetry_Int_Tables_number 14
_symmetry_space_group_name_Hall '-P 2ybc'
_symmetry_space_group_name_H-M 'P 1 21/c 1'
_cell_angle_alpha 90
_cell_angle_beta 116.1241(28)
_cell_angle_gamma 90
_cell_formula_units_Z 4
_cell_length_a 16.63451(58)
_cell_length_b 20.83709(82)
_cell_length_c 19.12837(95)
_cell_volume 5952.9(5)
_diffrn_ambient_temperature 293(2)
_diffrn_measurement_device_type 'Seifert MZVII'
_diffrn_radiation_monochromator germanium
_diffrn_radiation_probe x-ray
_diffrn_radiation_type CuK\a1
_diffrn_radiation_wavelength 1.5406
_diffrn_reflns_theta_max 37.5
_diffrn_reflns_theta_min 5
_diffrn_source 'fine-focus sealed tube'
_diffrn_source_type 'Seifert  X-ray Generator'
_exptl_crystal_density_diffrn 1.646
_cod_data_source_file ic0509231si20050608_092035_2.cif
_cod_data_source_block Compound_2
_cod_original_cell_volume 5952.85(45)
_cod_original_sg_symbol_H-M 'P 21/c'
_cod_database_code 4309868

loop_
_publ_contact_author_address
;
Leiden Institute of Chemistry,
Gorlaeus Laboratories, Leiden University,
PO Box 9502, 2300 RA, Leiden, The Netherlands.
;
;
Dipartimento di Scienze Chimiche e Ambientali
  Universit\'a degli Studi dell'Insubria
  via Valleggio, 11
  22100 Como
  Italy
;

loop_
_publ_contact_author_email
g.gamez@chem.leidenuniv.nl
reedijk@chem.leidenuniv.nl
norberto.masciocchi@uninsubria.it

loop_
_publ_contact_author_name
'Dr. Patrick Gamez'
'Prof. Jan Reedijk'
'Prof. Norberto Masciocchi'

loop_
_symmetry_equiv_pos_as_xyz
'-x, -y, -z'
'-x, y+1/2, -z+1/2'
'x, -y+1/2, z+1/2'
'x, y, z'

loop_
_atom_site_label
_atom_site_type_symbol
_atom_site_symmetry_multiplicity
_atom_site_fract_x
_atom_site_fract_y
_atom_site_fract_z
_atom_site_occupancy
_atom_site_B_iso_or_equiv
Cu1 Cu 4 0.7582144 0.2938994 0.2433638 1 5.10(20)
Cu2a Cu 4 0.7635107 0.5144092 0.5621811 1 5.10(20)
Cu2b Cu 4 0.7298433 0.5552391 -0.06174641 1 5.10(20)
N11a N 4 0.691094 0.3419421 0.1386311 1 7.10(20)
N11b N 4 0.8218555 0.3389874 0.3504966 1 7.10(20)
C12a C 4 0.6325947 0.3882393 0.1332381 1 7.10(20)
C12b C 4 0.876776 0.3884807 0.3583582 1 7.10(20)
C13a C 4 0.5837856 0.4218725 0.06504137 1 7.10(20)
C13b C 4 0.923132 0.4205075 0.4282471 1 7.10(20)
H13a H 4 0.5425201 0.4541489 0.06304254 1 7.10(20)
H13b H 4 0.9618973 0.4551616 0.4319715 1 7.10(20)
C14a C 4 0.5962004 0.4075176 0.000416384 1 7.10(20)
C14b C 4 0.9119803 0.4010596 0.4920016 1 7.10(20)
H14a H 4 0.5636244 0.4299987 -0.04692293 1 7.10(20)
H14b H 4 0.942921 0.4223455 0.5404682 1 7.10(20)
C15a C 4 0.6565989 0.3599381 0.004660227 1 7.10(20)
C15b C 4 0.8552634 0.3500901 0.4852174 1 7.10(20)
H15a H 4 0.6662577 0.3496037 -0.03939989 1 7.10(20)
H15b H 4 0.8465093 0.3362091 0.5286534 1 7.10(20)
C16a C 4 0.7020703 0.328089 0.07398142 1 7.10(20)
C16b C 4 0.8121012 0.3201298 0.4143032 1 7.10(20)
H16a H 4 0.7427621 0.2950331 0.07672481 1 7.10(20)
H16b H 4 0.7739649 0.2847863 0.4097971 1 7.10(20)
N17a N 4 0.6211201 0.3982388 0.2025694 1 7.10(20)
N17b N 4 0.8873029 0.4038481 0.2896807 1 7.10(20)
N21a N 4 0.6400587 0.2917905 0.2499566 1 7.10(20)
N21b N 4 0.8762277 0.2998197 0.2368692 1 7.10(20)
C22a C 4 0.5894636 0.3450283 0.2311982 1 7.10(20)
C22b C 4 0.9227792 0.3548171 0.258417 1 7.10(20)
C23a C 4 0.5081219 0.3481411 0.2348113 1 7.10(20)
C23b C 4 1.003685 0.3633762 0.2551047 1 7.10(20)
H23a H 4 0.4735223 0.3863476 0.2205072 1 7.10(20)
H23b H 4 1.035389 0.402679 0.2714063 1 7.10(20)
C24a C 4 0.4779928 0.2952468 0.2593569 1 7.10(20)
C24b C 4 1.037624 0.3142869 0.2279308 1 7.10(20)
H24a H 4 0.4230894 0.2967575 0.2633959 1 7.10(20)
H24b H 4 1.092273 0.3195839 0.2240672 1 7.10(20)
C25a C 4 0.5290906 0.23957 0.278066 1 7.10(20)
C25b C 4 0.9907531 0.256825 0.2063059 1 7.10(20)
H25a H 4 0.5094159 0.2021176 0.2943905 1 7.10(20)
H25b H 4 1.013132 0.2218893 0.1881158 1 7.10(20)
C26a C 4 0.6092011 0.2398226 0.2725807 1 7.10(20)
C26b C 4 0.9108295 0.2515702 0.2116623 1 7.10(20)
H26a H 4 0.6439941 0.2016783 0.2852281 1 7.10(20)
H26b H 4 0.8789323 0.2122051 0.1970173 1 7.10(20)
C31a C 4 0.6250453 0.4597532 0.2332486 1 7.10(20)
C31b C 4 0.8787229 0.4669246 0.2622124 1 7.10(20)
N32a N 4 0.62043 0.4622477 0.3016371 1 7.10(20)
N32b N 4 0.882969 0.4743147 0.1940787 1 7.10(20)
C33a C 4 0.6265256 0.5221964 0.3280414 1 7.10(20)
C33b C 4 0.8723507 0.5354046 0.1707937 1 7.10(20)
N34a N 4 0.6422346 0.5752344 0.2976008 1 7.10(20)
N34b N 4 0.852802 0.5851642 0.2038842 1 7.10(20)
C35a C 4 0.6448571 0.565818 0.2290841 1 7.10(20)
C35b C 4 0.8510602 0.571 0.2717925 1 7.10(20)
N36a N 4 0.6350037 0.508027 0.1929431 1 7.10(20)
N36b N 4 0.8652903 0.5116435 0.3049145 1 7.10(20)
N37a N 4 0.6578241 0.616949 0.1921306 1 7.10(20)
N37b N 4 0.8344047 0.6185973 0.3112905 1 7.10(20)
H37a H 4 0.6454234 0.6136891 0.1425798 1 7.10(20)
H37b H 4 0.8471435 0.6128059 0.360608 1 7.10(20)
C38a C 4 0.6918697 0.6775055 0.2324142 1 7.10(20)
C38b C 4 0.7958238 0.679436 0.2741355 1 7.10(20)
H38a H 4 0.668477 0.684072 0.2713192 1 7.10(20)
H38b H 4 0.8185731 0.6900978 0.235675 1 7.10(20)
H39a H 4 0.6697686 0.7130666 0.1943733 1 7.10(20)
H39b H 4 0.8153161 0.713703 0.3139759 1 7.10(20)
N41a N 4 0.6537451 0.4620469 0.5056521 1 7.10(20)
N41b N 4 0.8295309 0.4922576 -0.0169787 1 7.10(20)
C42a C 4 0.5949912 0.4766238 0.4320059 1 7.10(20)
C42b C 4 0.8919171 0.4970541 0.05763242 1 7.10(20)
C43a C 4 0.5155703 0.4439551 0.3918984 1 7.10(20)
C43b C 4 0.9649727 0.4567031 0.09007708 1 7.10(20)
H43a H 4 0.4739016 0.4572587 0.3413708 1 7.10(20)
H43b H 4 1.009707 0.4631742 0.1417618 1 7.10(20)
C44a C 4 0.4982716 0.391002 0.4275069 1 7.10(20)
C44b C 4 0.9712432 0.4062913 0.04500432 1 7.10(20)
H44a H 4 0.445164 0.3664898 0.4009029 1 7.10(20)
H44b H 4 1.019603 0.3766926 0.066047 1 7.10(20)
C45a C 4 0.5592701 0.3746166 0.5019574 1 7.10(20)
C45b C 4 0.9063054 0.3999098 -0.03063814 1 7.10(20)
H45a H 4 0.5492458 0.3379417 0.5264377 1 7.10(20)
H45b H 4 0.9087353 0.3650978 -0.06160854 1 7.10(20)
C46a C 4 0.6349115 0.4116852 0.5407576 1 7.10(20)
C46b C 4 0.8377921 0.4442715 -0.06117194 1 7.10(20)
H46a H 4 0.6745155 0.4016448 0.5931695 1 7.10(20)
H46b H 4 0.7956199 0.4410543 -0.1142886 1 7.10(20)
N47a N 4 0.6186959 0.5299629 0.3974703 1 7.10(20)
N47b N 4 0.8794083 0.5483211 0.1018979 1 7.10(20)
N51a N 4 0.6923633 0.5929269 0.5098324 1 7.10(20)
N51b N 4 0.8153937 0.6241984 0.001461018 1 7.10(20)
C52a C 4 0.6329079 0.5911717 0.4341776 1 7.10(20)
C52b C 4 0.8755519 0.6126559 0.07540329 1 7.10(20)
C53a C 4 0.5867538 0.6449648 0.3942501 1 7.10(20)
C53b C 4 0.9317443 0.6597218 0.1228831 1 7.10(20)
H53a H 4 0.5447329 0.6421894 0.3409444 1 7.10(20)
H53b H 4 0.9739776 0.6500616 0.1747266 1 7.10(20)
C54a C 4 0.6029811 0.7027167 0.4332918 1 7.10(20)
C54b C 4 0.9252153 0.7209557 0.09353926 1 7.10(20)
H54a H 4 0.5731917 0.7406671 0.4070963 1 7.10(20)
H54b H 4 0.9620843 0.7544895 0.1251401 1 7.10(20)
C55a C 4 0.6640605 0.704601 0.5121134 1 7.10(20)
C55b C 4 0.8633964 0.7329843 0.01648261 1 7.10(20)
H55a H 4 0.6758955 0.7436842 0.5404035 1 7.10(20)
H55b H 4 0.8580871 0.7746291 -0.005229456 1 7.10(20)
C56a C 4 0.7063262 0.6492237 0.5477832 1 7.10(20)
C56b C 4 0.8108507 0.6837689 -0.02709632 1 7.10(20)
H56a H 4 0.7471316 0.6505994 0.601487 1 7.10(20)
H56b H 4 0.7695421 0.6920063 -0.07960909 1 7.10(20)
N1 N 4 0.7629452 0.1672738 0.2401004 1 7.10(20)
O1a O 4 0.8016772 0.1953768 0.3023047 1 7.10(20)
O1b O 4 0.7220538 0.1969703 0.1793857 1 7.10(20)
O2 O 4 0.7651995 0.1069333 0.2385453 1 7.10(20)
N3a N 4 0.8973465 0.4325797 0.6702172 1 7.10(20)
N3b N 4 0.6167799 0.4776417 -0.1896103 1 7.10(20)
O5a O 4 0.826955 0.4341356 0.6034996 1 7.10(20)
O5b O 4 0.6518447 0.4831735 -0.1143867 1 7.10(20)
O6a O 4 0.9177885 0.4803736 0.711292 1 7.10(20)
O6b O 4 0.6410547 0.5138755 -0.2267212 1 7.10(20)
O7a O 4 0.9391015 0.3811349 0.6885393 1 7.10(20)
O7b O 4 0.5607734 0.4342744 -0.2191095 1 7.10(20)
N4a N 4 0.8807964 0.5751768 0.5222819 1 7.10(20)
N4b N 4 0.6350513 0.6266073 -0.006181294 1 7.10(20)
O8a O 4 0.8747255 0.564459 0.5862877 1 7.10(20)
O8b O 4 0.629262 0.6133543 -0.07419818 1 7.10(20)
O9a O 4 0.8315276 0.5451062 0.4633239 1 7.10(20)
O9b O 4 0.6861762 0.594586 0.05013828 1 7.10(20)
O10a O 4 0.9353773 0.6149025 0.5227654 1 7.10(20)
O10b O 4 0.5894152 0.6705815 -0.0003892257 1 7.10(20)
N11 N 4 -5.74406 2.11311 0.70137 1 7.10(20)
O11 O 4 -5.788699 2.062646 0.6900804 1 7.10(20)
O12 O 4 -5.747067 2.144761 0.6447842 1 7.10(20)
O13 O 4 -5.696414 2.131924 0.7692455 1 7.10(20)
Ow O 4 0.009 0.248 0.046 1 7.10(20)
